data_7114997
loop_
_publ_author_name
'Lowe, Gordon'
'Ross, Steven A.'
'Probert, Michael'
'Cowley, Andrew'

_publ_section_title
;
 The X-ray crystal structure of
 N,S-bis[(4&#x2032;-chloro-2,2&#x2032;&#x2236;6&#x2032;,2&#x2033;-
 terpyridine)platinum(ii)]-2-mercaptoimidazole tris-hexafluorophosphate
 and
 tris[(2,2&#x2032;&#x2236;6&#x2032;,2&#x2033;-terpyridine)platinum(ii)]sulfonium
 tetra-perchlorate
;
_journal_issue 14
_journal_name_full 'Chemical Communications'
_journal_page_first 1288
_journal_paper_doi 10.1039/b103637h
_journal_year 2001
_chemical_compound_source
;
synthesis as described
;
_chemical_formula_moiety ' C28.50 H28.50 Cl2 N4.50 O10 Pt1.50 S0.50 '
_chemical_formula_sum 'C28.5 H28.5 Cl2 N4.5 O10 Pt1.5 S0.5'
_chemical_formula_weight 973.63
_chemical_melting_point ?
_chemical_name_systematic
;                                                                               
tris-[2,2':6'2''-terpyridine platinum(II)] sulphonium perchlorate bisacetone
solvate
;
_space_group_IT_number 15
_symmetry_cell_setting monoclinic
_symmetry_space_group_name_Hall '-C 2yc'
_symmetry_space_group_name_H-M 'C 1 2/c 1'
_atom_sites_solution_hydrogens geom
_atom_sites_solution_primary direct
_audit_creation_date 01-21-03
_audit_creation_method CRYSTALS_ver_12-03-99
_cell_angle_alpha 90
_cell_angle_beta 90.0327(15)
_cell_angle_gamma 90
_cell_formula_units_Z 8
_cell_length_a 15.2505(3)
_cell_length_b 24.4126(5)
_cell_length_c 17.3087(3)
_cell_measurement_reflns_used 6217
_cell_measurement_temperature 190
_cell_measurement_theta_max 27
_cell_measurement_theta_min 3
_cell_volume 6444.1(2)
_computing_cell_refinement
; 
Denzo/Scalepack (Otwinowski & Minor, 1996) 
;
_computing_data_collection
; 
COLLECT (Nonius BV, 1997) 
;
_computing_data_reduction
; 
Denzo/Scalepack (Otwinowski & Minor, 1996) 
;
_computing_molecular_graphics
; 
CAMERON (Watkin et al 1996) 
;
_computing_publication_material
; 
CRYSTALS (Watkin et all 200 
;
_computing_structure_refinement
; 
CRYSTALS (Watkin et all 200 
;
_computing_structure_solution
; 
SIR92 (Altomare et al, 1994) 
;
_diffrn_ambient_temperature 190
_diffrn_measured_fraction_theta_max 0.901
_diffrn_measurement_device_type
; 
Enraf Nonius Kappa CCD 
;
_diffrn_measurement_method \w
_diffrn_radiation_monochromator graphite
_diffrn_radiation_type 'Mo K\a'
_diffrn_radiation_wavelength 0.71073
_diffrn_reflns_av_R_equivalents 0.031
_diffrn_reflns_limit_h_max 20
_diffrn_reflns_limit_h_min 0
_diffrn_reflns_limit_k_max 32
_diffrn_reflns_limit_k_min 0
_diffrn_reflns_limit_l_max 22
_diffrn_reflns_limit_l_min -22
_diffrn_reflns_number 20122
_diffrn_reflns_theta_max 27.90
_diffrn_reflns_theta_min 4.74
_diffrn_standards_decay_% 0.00
_diffrn_standards_interval_count 0
_diffrn_standards_interval_time 0
_diffrn_standards_number 0
_exptl_absorpt_coefficient_mu 6.776
_exptl_absorpt_correction_T_max 0.064
_exptl_absorpt_correction_T_min 0.045
_exptl_absorpt_correction_type multi-scan
_exptl_absorpt_process_details
; 
Denzo/Scalepack (Otwinowski & Minor, 1996) 
;
_exptl_crystal_colour ' red  '
_exptl_crystal_density_diffrn 2.007
_exptl_crystal_density_meas ?
_exptl_crystal_description ' block '
_exptl_crystal_F_000 3736.066
_exptl_crystal_size_max 0.50
_exptl_crystal_size_mid 0.40
_exptl_crystal_size_min 0.40
_refine_diff_density_max 0.97
_refine_diff_density_min -1.78
_refine_ls_extinction_method None
_refine_ls_goodness_of_fit_ref 1.0934
_refine_ls_hydrogen_treatment noref
_refine_ls_matrix_type full
_refine_ls_number_parameters 422
_refine_ls_number_reflns 6004
_refine_ls_R_factor_gt 0.0282
_refine_ls_shift/su_max 0.038416
_refine_ls_structure_factor_coef F
_refine_ls_weighting_details
;
Chebychev polynomial with 5 parameters, Carruthers & Watkin , 1979, 
12.3    -2.17     10.4     2.72     1.01    
;
_refine_ls_weighting_scheme calc
_refine_ls_wR_factor_ref 0.0306
_reflns_limit_h_max 20
_reflns_limit_h_min -20
_reflns_limit_k_max 32
_reflns_limit_k_min 0
_reflns_limit_l_max 22
_reflns_limit_l_min 0
_reflns_number_gt 6004
_reflns_number_total 6940
_reflns_threshold_expression >3.00\s(I)
_cod_data_source_file b103637h.txt
_cod_data_source_block CRYSTALS_cif_1
_cod_depositor_comments
;
The following automatic conversions were performed:

'_chemical_melting_point' value 'not measured' was changed to '?' -
the value is undefined or not given.

'_symmetry_cell_setting' value
'Monoclinic ' changed to 'monoclinic' according to
/usr/data/users/saulius/automatic-downloads/retrospective/RSC/lib/dictionaries/cif_core.dic
dictionary named 'cif_core.dic' version 2.4.2 from 2011-04-26.

Automatic conversion script
Id: cif_fix_values 2281 2013-09-26 08:29:07Z andrius 

The following automatic conversions were performed:

'_exptl_crystal_density_meas' value 'not measured' was changed to '?'
- the value is perceived as not measured.

Automatic conversion script
Id: cif_fix_values 3008 2015-01-20 13:52:24Z robertas 
;
_cod_original_cell_volume 6444.1
_cod_original_sg_symbol_H-M 'C 1 2/c 1 '
_cod_original_formula_sum ' C28.50 H28.50 Cl2 N4.50 O10 Pt1.50 S0.50 '
_cod_database_code 7114997

loop_
_symmetry_equiv_pos_as_xyz
x,y,z
-x,-y,-z
x+1/2,y+1/2,z
-x+1/2,-y+1/2,-z
-x,y,-z+1/2
x,-y,z+1/2
-x+1/2,y+1/2,-z+1/2
x+1/2,-y+1/2,z+1/2

loop_
_atom_site_label
_atom_site_fract_x
_atom_site_fract_y
_atom_site_fract_z
_atom_site_U_iso_or_equiv
_atom_site_occupancy
_atom_site_adp_type
Pt1 -0.381193(7) 0.107775(5) -0.292317(7) 0.0212 1.0000 Uani
Pt2 -0.5000 -0.035139(6) -0.2500 0.0212 1.0000 Uani
Cl1 -0.34336(7) 0.12587(4) -0.55336(5) 0.0379 1.0000 Uani
Cl2 -0.16626(6) 0.17791(4) -0.09500(6) 0.0443 1.0000 Uani
S1 -0.50840(13) 0.05910(6) -0.2691(1) 0.0261 0.5000 Uani
O1 -0.3505(5) 0.10158(18) -0.4788(3) 0.1035 1.0000 Uani
O2 -0.2532(3) 0.14070(17) -0.5638(4) 0.0935 1.0000 Uani
O3 -0.3976(2) 0.17338(13) -0.5567(2) 0.0559 1.0000 Uani
O4 -0.3683(3) 0.08612(17) -0.6086(2) 0.0630 1.0000 Uani
O5 -0.2423(3) 0.1622(2) -0.1339(3) 0.0830 1.0000 Uani
O6 -0.1567(4) 0.1448(3) -0.0275(4) 0.1175 1.0000 Uani
O7 -0.0907(2) 0.17218(16) -0.1440(3) 0.0670 1.0000 Uani
O8 -0.1725(4) 0.2328(2) -0.0684(3) 0.0902 1.0000 Uani
N1 -0.28420(18) 0.05971(12) -0.24816(16) 0.0272 1.0000 Uani
N2 -0.27921(18) 0.15019(11) -0.32652(16) 0.0263 1.0000 Uani
N3 -0.44337(19) 0.17017(11) -0.34922(16) 0.0280 1.0000 Uani
N4 -0.44347(18) -0.04903(11) -0.35473(18) 0.0291 1.0000 Uani
N5 -0.5000 -0.11518(14) -0.2500 0.0268 1.0000 Uani
C1 -0.2914(3) 0.01483(16) -0.2045(2) 0.0365 1.0000 Uani
C2 -0.2182(3) -0.01426(19) -0.1783(3) 0.0474 1.0000 Uani
C3 -0.1362(3) 0.0055(2) -0.1961(3) 0.0559 1.0000 Uani
C4 -0.1283(3) 0.0527(2) -0.2387(3) 0.0479 1.0000 Uani
C5 -0.2024(2) 0.07963(15) -0.2651(2) 0.0321 1.0000 Uani
C6 -0.1994(2) 0.12982(15) -0.3106(2) 0.0319 1.0000 Uani
C7 -0.1255(3) 0.15768(17) -0.3376(2) 0.0392 1.0000 Uani
C8 -0.1381(3) 0.20581(18) -0.3778(2) 0.0408 1.0000 Uani
C9 -0.2220(3) 0.22649(16) -0.3919(2) 0.0394 1.0000 Uani
C10 -0.2932(2) 0.19649(14) -0.36555(19) 0.0289 1.0000 Uani
C11 -0.3866(2) 0.20889(13) -0.3771(2) 0.0294 1.0000 Uani
C12 -0.4160(3) 0.25488(16) -0.4158(2) 0.0399 1.0000 Uani
C13 -0.5055(3) 0.26047(17) -0.4299(3) 0.0448 1.0000 Uani
C14 -0.5625(3) 0.22052(17) -0.4047(2) 0.0399 1.0000 Uani
C15 -0.5289(2) 0.17595(15) -0.3638(2) 0.0328 1.0000 Uani
C16 -0.4209(2) -0.01251(14) -0.4097(2) 0.0342 1.0000 Uani
C17 -0.3831(3) -0.02840(17) -0.4790(2) 0.0415 1.0000 Uani
C18 -0.3655(3) -0.08335(19) -0.4920(2) 0.0453 1.0000 Uani
C19 -0.3904(3) -0.12157(16) -0.4362(2) 0.0388 1.0000 Uani
C20 -0.4301(2) -0.10369(14) -0.3694(2) 0.0324 1.0000 Uani
C21 -0.4628(2) -0.14113(13) -0.3096(2) 0.0299 1.0000 Uani
C22 -0.4611(3) -0.19812(14) -0.3103(2) 0.0379 1.0000 Uani
C23 -0.5000 -0.22598(19) -0.2500 0.0397 1.0000 Uani
O9 0.0355(3) 0.03043(15) -0.10502(19) 0.0779 1.0000 Uani
C24 0.0798(2) 0.04080(14) -0.0487(2) 0.0528 1.0000 Uani
C25 0.1612(3) 0.0099(2) -0.0324(3) 0.0853 1.0000 Uani
C26 0.0552(3) 0.08438(18) 0.0062(3) 0.0660 1.0000 Uani
O10 -0.4230(12) 0.3115(6) -0.2515(6) 0.161(5) 0.46(1) Uiso
C27 -0.365(1) 0.3346(5) -0.2153(5) 0.096(3) 0.46(1) Uiso
C28 -0.2739(12) 0.3147(8) -0.2186(9) 0.142(3) 0.46(1) Uiso
C29 -0.3823(17) 0.3833(6) -0.1668(7) 0.142(3) 0.46(1) Uiso
O11 -0.248(1) 0.4075(6) -0.1927(4) 0.161(5) 0.54(1) Uiso
C30 -0.3045(9) 0.3723(5) -0.1964(3) 0.096(3) 0.54(1) Uiso
C31 -0.2855(15) 0.3168(6) -0.2254(4) 0.142(3) 0.54(1) Uiso
C32 -0.396(1) 0.3835(9) -0.1717(4) 0.142(3) 0.54(1) Uiso
H11 -0.3512 0.0016 -0.1900 0.0437 1.0000 Uiso
H21 -0.2253 -0.0486 -0.1473 0.0569 1.0000 Uiso
H31 -0.0826 -0.0144 -0.1781 0.0671 1.0000 Uiso
H41 -0.0689 0.0677 -0.2507 0.0575 1.0000 Uiso
H71 -0.0652 0.1431 -0.3280 0.0471 1.0000 Uiso
H81 -0.0859 0.2264 -0.3973 0.0490 1.0000 Uiso
H91 -0.2305 0.2618 -0.4202 0.0473 1.0000 Uiso
H121 -0.3738 0.2836 -0.4335 0.0479 1.0000 Uiso
H131 -0.5282 0.2933 -0.4581 0.0538 1.0000 Uiso
H141 -0.6268 0.2234 -0.4155 0.0479 1.0000 Uiso
H151 -0.5704 0.1473 -0.3447 0.0394 1.0000 Uiso
H161 -0.4317 0.0273 -0.4002 0.0410 1.0000 Uiso
H171 -0.3687 -0.0005 -0.5193 0.0498 1.0000 Uiso
H181 -0.3355 -0.0954 -0.5405 0.0544 1.0000 Uiso
H191 -0.3795 -0.1615 -0.4447 0.0465 1.0000 Uiso
H221 -0.4323 -0.2184 -0.3535 0.0455 1.0000 Uiso
H231 -0.5000 -0.2669 -0.2500 0.0477 1.0000 Uiso
H251 0.1886 0.0242 0.0161 0.1023 1.0000 Uiso
H252 0.2031 0.0145 -0.0764 0.1023 1.0000 Uiso
H253 0.1470 -0.0298 -0.0259 0.1023 1.0000 Uiso
H261 0.0999 0.0865 0.0484 0.0792 1.0000 Uiso
H262 0.0525 0.1203 -0.0216 0.0792 1.0000 Uiso
H263 -0.0035 0.0759 0.0289 0.0792 1.0000 Uiso
H281 -0.2358 0.3385 -0.1857 0.1707 0.4626 Uiso
H282 -0.2527 0.3158 -0.2732 0.1707 0.4626 Uiso
H283 -0.2715 0.2761 -0.1991 0.1707 0.4626 Uiso
H291 -0.3264 0.3959 -0.1423 0.1707 0.4626 Uiso
H292 -0.4068 0.4133 -0.1998 0.1707 0.4626 Uiso
H293 -0.4256 0.3735 -0.1257 0.1707 0.4626 Uiso
H311 -0.3402 0.2942 -0.2239 0.1707 0.5374 Uiso
H312 -0.2639 0.3192 -0.2799 0.1707 0.5374 Uiso
H313 -0.2396 0.2994 -0.1923 0.1707 0.5374 Uiso
H321 -0.4321 0.3498 -0.1791 0.1707 0.5374 Uiso
H322 -0.4204 0.4140 -0.2035 0.1707 0.5374 Uiso
H323 -0.3961 0.3942 -0.1160 0.1707 0.5374 Uiso

loop_
_atom_site_aniso_label
_atom_site_aniso_U_11
_atom_site_aniso_U_22
_atom_site_aniso_U_33
_atom_site_aniso_U_23
_atom_site_aniso_U_13
_atom_site_aniso_U_12
Pt1 0.01738(7) 0.01851(7) 0.02783(8) -0.00197(4) 0.00408(5) -0.00476(4)
Pt2 0.01479(8) 0.01373(8) 0.0351(1) 0.0000 0.00034(6) 0.0000
Cl1 0.0446(5) 0.0298(4) 0.0392(4) -0.0010(3) -0.0007(4) -0.0036(3)
Cl2 0.0326(4) 0.0453(5) 0.0551(5) 0.0049(4) 0.0016(4) -0.0065(4)
S1 0.0183(8) 0.0166(5) 0.0436(12) -0.0003(5) 0.0088(9) -0.0001(5)
O1 0.209(7) 0.050(2) 0.051(2) 0.0071(17) 0.017(3) -0.002(3)
O2 0.0338(19) 0.055(2) 0.192(6) 0.011(3) -0.029(3) -0.0048(15)
O3 0.0471(18) 0.0363(15) 0.084(2) -0.0003(15) 0.0040(16) 0.0016(13)
O4 0.050(2) 0.071(2) 0.067(2) -0.0307(19) -0.0117(16) 0.0058(17)
O5 0.042(2) 0.118(4) 0.090(3) -0.043(3) -0.0041(19) -0.006(2)
O6 0.090(4) 0.142(6) 0.120(4) 0.081(4) -0.005(3) -0.010(4)
O7 0.0410(19) 0.058(2) 0.102(3) 0.0008(19) 0.0186(18) -0.0035(15)
O8 0.101(4) 0.078(3) 0.092(3) -0.032(2) 0.033(3) -0.027(3)
N1 0.0220(12) 0.0302(13) 0.0296(13) -0.002(1) 0.0002(11) -0.004(1)
N2 0.0225(13) 0.0289(13) 0.0275(13) 0.002(1) 0.001(1) -0.008(1)
N3 0.0291(14) 0.0241(13) 0.0310(13) -0.000(1) 0.0007(11) -0.005(1)
N4 0.0225(13) 0.0214(12) 0.0433(16) 0.0033(11) -0.0028(11) -0.0012(9)
N5 0.031(2) 0.0121(15) 0.037(2) 0.0000 -0.0057(16) 0.0000
C1 0.0337(18) 0.0364(18) 0.0393(18) 0.0053(14) -0.0034(15) -0.0056(14)
C2 0.038(2) 0.048(2) 0.056(2) 0.0164(19) -0.0139(18) -0.0065(17)
C3 0.036(2) 0.056(3) 0.075(3) 0.018(2) -0.019(2) -0.0049(19)
C4 0.0257(18) 0.054(2) 0.064(3) 0.010(2) -0.0105(18) -0.0076(16)
C5 0.0193(14) 0.0353(16) 0.0418(18) -0.0012(14) -0.0008(13) -0.0085(12)
C6 0.0197(14) 0.0399(18) 0.0361(17) -0.0017(14) 0.0000(13) -0.0089(13)
C7 0.0264(17) 0.045(2) 0.046(2) 0.0025(16) 0.0021(15) -0.0121(15)
C8 0.0307(19) 0.045(2) 0.046(2) 0.0032(16) 0.0043(16) -0.0150(15)
C9 0.042(2) 0.0337(17) 0.0427(19) 0.0066(15) 0.0015(16) -0.0123(15)
C10 0.0287(16) 0.0285(15) 0.0295(15) -0.0023(12) 0.0002(13) -0.0071(12)
C11 0.0272(16) 0.0279(15) 0.0330(16) -0.0001(12) 0.0009(13) -0.0058(12)
C12 0.043(2) 0.0317(17) 0.0454(19) 0.0097(16) 0.0023(16) -0.0029(16)
C13 0.047(2) 0.038(2) 0.050(2) 0.0100(16) -0.0010(18) 0.0041(16)
C14 0.035(2) 0.041(2) 0.043(2) 0.0031(16) -0.0042(16) 0.0034(15)
C15 0.0268(16) 0.0360(17) 0.0356(16) 0.0007(14) 0.0015(13) 0.0005(13)
C16 0.0315(18) 0.0290(16) 0.0421(19) -0.0003(14) -0.0011(15) -0.0042(13)
C17 0.042(2) 0.042(2) 0.0407(19) 0.0054(16) 0.0051(16) -0.0083(16)
C18 0.048(2) 0.048(2) 0.041(2) -0.0086(17) 0.0069(18) -0.0065(18)
C19 0.045(2) 0.0328(17) 0.0387(19) -0.0076(14) 0.0056(16) -0.0004(15)
C20 0.0296(17) 0.0233(14) 0.0441(19) -0.0040(13) -0.0047(15) 0.0004(12)
C21 0.0288(16) 0.0234(14) 0.0375(17) -0.0023(12) -0.0050(13) 0.0044(12)
C22 0.053(2) 0.0217(15) 0.0387(18) -0.0059(13) -0.0056(16) 0.0064(14)
C23 0.050(3) 0.018(2) 0.051(3) 0.0000 -0.013(3) 0.0000
O9 0.067(3) 0.093(3) 0.074(3) -0.010(2) -0.023(2) -0.007(2)
C24 0.038(2) 0.054(3) 0.066(3) 0.008(2) -0.009(2) -0.0083(18)
C25 0.061(4) 0.093(5) 0.103(5) -0.022(4) -0.030(3) 0.016(3)
C26 0.059(3) 0.068(3) 0.072(3) 0.003(3) -0.005(3) -0.009(3)

loop_
_atom_type_symbol
_atom_type_scat_dispersion_real
_atom_type_scat_dispersion_imag
_atom_type_scat_Cromer_Mann_a1
_atom_type_scat_Cromer_Mann_b1
_atom_type_scat_Cromer_Mann_a2
_atom_type_scat_Cromer_Mann_b2
_atom_type_scat_Cromer_Mann_a3
_atom_type_scat_Cromer_Mann_b3
_atom_type_scat_Cromer_Mann_a4
_atom_type_scat_Cromer_Mann_b4
_atom_type_scat_Cromer_Mann_c
_atom_type_scat_source
'C   ' 0.0020 0.0020 2.3100 20.8439 1.0200 10.2075 1.5886 0.5687 0.8650 51.6512 0.2156 International_Tables_Vol_IV_Table_2.2B
'H   ' 0.0000 0.0000 0.4930 10.5109 0.3229 26.1257 0.1402 3.1424 0.0408 57.7997 0.0030 International_Tables_Vol_IV_Table_2.2B
'Cl  ' 0.1320 0.1590 11.4604 0.0104 7.1964 1.1662 6.2556 18.5194 1.6455 47.7784 -9.5574 International_Tables_Vol_IV_Table_2.2B
'O   ' 0.0080 0.0060 3.0485 13.2771 2.2868 5.7011 1.5463 0.3239 0.8670 32.9089 0.2508 International_Tables_Vol_IV_Table_2.2B
'N   ' 0.0040 0.0030 12.2126 0.0057 3.1322 9.8933 2.0125 28.9975 1.1663 0.5826 -11.5290 International_Tables_Vol_IV_Table_2.2B
'Pt  ' -2.3520 8.3880 27.0059 1.5129 17.7639 8.8117 15.7131 0.4246 5.7837 38.6103 11.6883 International_Tables_Vol_IV_Table_2.2B
'S   ' 0.1100 0.1240 6.9053 1.4679 5.2034 22.2151 1.4379 0.2536 1.5863 56.1720 0.8669 International_Tables_Vol_IV_Table_2.2B

loop_
_geom_angle_atom_site_label_1
_geom_angle_site_symmetry_1
_geom_angle_atom_site_label_2
_geom_angle_atom_site_label_3
_geom_angle_site_symmetry_3
_geom_angle
_geom_angle_publ_flag
S1 . Pt1 S1 5_454 17.64(7) yes
S1 . Pt1 N1 . 104.38(9) yes
S1 5_454 Pt1 N1 . 93.44(9) yes
S1 . Pt1 N2 . 172.14(9) yes
S1 5_454 Pt1 N2 . 170.18(9) yes
N1 . Pt1 N2 . 80.88(11) yes
S1 . Pt1 N3 . 94.45(9) yes
S1 5_454 Pt1 N3 . 105.41(9) yes
N1 . Pt1 N3 . 161.02(11) yes
N2 . Pt1 N3 . 80.15(12) yes
S1 . Pt2 S1 5_454 17.54(7) yes
S1 . Pt2 N4 . 93.51(9) yes
S1 5_454 Pt2 N4 . 105.54(9) yes
S1 . Pt2 N4 5_454 105.54(9) yes
S1 5_454 Pt2 N4 5_454 93.51(9) yes
N4 . Pt2 N4 5_454 160.83(15) yes
S1 . Pt2 N5 . 171.23(4) yes
S1 5_454 Pt2 N5 . 171.23(4) yes
N4 . Pt2 N5 . 80.42(7) yes
N4 5_454 Pt2 N5 . 80.42(7) yes
O1 . Cl1 O2 . 107.0(4) yes
O1 . Cl1 O3 . 109.3(3) yes
O2 . Cl1 O3 . 110.3(2) yes
O1 . Cl1 O4 . 107.8(3) yes
O2 . Cl1 O4 . 110.3(3) yes
O3 . Cl1 O4 . 112.0(2) yes
O5 . Cl2 O6 . 108.9(4) yes
O5 . Cl2 O7 . 110.8(3) yes
O6 . Cl2 O7 . 110.2(3) yes
O5 . Cl2 O8 . 111.1(3) yes
O6 . Cl2 O8 . 106.0(4) yes
O7 . Cl2 O8 . 109.7(3) yes
Pt1 . S1 Pt1 5_454 115.22(6) yes
Pt1 . S1 Pt2 . 119.14(8) yes
Pt1 5_454 S1 Pt2 . 118.75(8) yes
Pt1 . S1 S1 5_454 81.9(3) yes
Pt1 5_454 S1 S1 5_454 80.4(3) yes
Pt2 . S1 S1 5_454 81.23(4) yes
Pt1 . N1 C1 . 128.7(2) yes
Pt1 . N1 C5 . 112.1(2) yes
C1 . N1 C5 . 119.2(3) yes
Pt1 . N2 C6 . 117.5(2) yes
Pt1 . N2 C10 . 118.3(2) yes
C6 . N2 C10 . 124.2(3) yes
Pt1 . N3 C11 . 112.9(2) yes
Pt1 . N3 C15 . 128.4(2) yes
C11 . N3 C15 . 118.6(3) yes
Pt2 . N4 C16 . 128.8(2) yes
Pt2 . N4 C20 . 112.9(2) yes
C16 . N4 C20 . 118.3(3) yes
Pt2 . N5 C21 . 118.30(19) yes
Pt2 . N5 C21 5_454 118.30(19) yes
C21 . N5 C21 5_454 123.4(4) yes
N1 . C1 C2 . 122.3(4) yes
N1 . C1 H11 . 118.8(4) no
C2 . C1 H11 . 118.8(4) no
C1 . C2 C3 . 118.3(4) yes
C1 . C2 H21 . 120.8(4) no
C3 . C2 H21 . 120.8(4) no
C2 . C3 C4 . 119.6(4) yes
C2 . C3 H31 . 120.2(5) no
C4 . C3 H31 . 120.2(5) no
C3 . C4 C5 . 120.3(4) yes
C3 . C4 H41 . 119.9(4) no
C5 . C4 H41 . 119.9(4) no
N1 . C5 C4 . 120.2(3) yes
N1 . C5 C6 . 116.3(3) yes
C4 . C5 C6 . 123.5(3) yes
N2 . C6 C5 . 113.1(3) yes
N2 . C6 C7 . 118.9(4) yes
C5 . C6 C7 . 128.0(3) yes
C6 . C7 C8 . 118.2(4) yes
C6 . C7 H71 . 120.9(4) no
C8 . C7 H71 . 120.9(4) no
C7 . C8 C9 . 121.5(3) yes
C7 . C8 H81 . 119.2(4) no
C9 . C8 H81 . 119.2(4) no
C8 . C9 C10 . 117.9(3) yes
C8 . C9 H91 . 121.0(4) no
C10 . C9 H91 . 121.0(4) no
N2 . C10 C9 . 119.3(3) yes
N2 . C10 C11 . 113.4(3) yes
C9 . C10 C11 . 127.2(3) yes
N3 . C11 C10 . 115.0(3) yes
N3 . C11 C12 . 121.7(3) yes
C10 . C11 C12 . 123.2(3) yes
C11 . C12 C13 . 118.8(3) yes
C11 . C12 H121 . 120.6(4) no
C13 . C12 H121 . 120.6(4) no
C12 . C13 C14 . 119.6(4) yes
C12 . C13 H131 . 120.2(4) no
C14 . C13 H131 . 120.2(4) no
C13 . C14 C15 . 118.8(4) yes
C13 . C14 H141 . 120.6(4) no
C15 . C14 H141 . 120.6(4) no
N3 . C15 C14 . 122.4(3) yes
N3 . C15 H151 . 118.8(3) no
C14 . C15 H151 . 118.8(3) no
N4 . C16 C17 . 122.1(3) yes
N4 . C16 H161 . 118.9(4) no
C17 . C16 H161 . 118.9(4) no
C16 . C17 C18 . 119.5(4) yes
C16 . C17 H171 . 120.3(4) no
C18 . C17 H171 . 120.3(4) no
C17 . C18 C19 . 118.8(4) yes
C17 . C18 H181 . 120.6(4) no
C19 . C18 H181 . 120.6(4) no
C18 . C19 C20 . 119.3(4) yes
C18 . C19 H191 . 120.4(4) no
C20 . C19 H191 . 120.4(4) no
N4 . C20 C19 . 121.9(3) yes
N4 . C20 C21 . 115.1(3) yes
C19 . C20 C21 . 123.0(3) yes
N5 . C21 C20 . 113.2(3) yes
N5 . C21 C22 . 119.3(3) yes
C20 . C21 C22 . 127.5(3) yes
C21 . C22 C23 . 118.5(4) yes
C21 . C22 H221 . 120.7(4) no
C23 . C22 H221 . 120.7(3) no
C22 . C23 C22 5_454 120.9(4) yes
C22 . C23 H231 . 119.5(2) no
C22 5_454 C23 H231 . 119.5(2) no
O9 . C24 C25 . 121.0(4) yes
O9 . C24 C26 . 121.7(4) yes
C25 . C24 C26 . 117.3(4) yes
C24 . C25 H251 . 109.5(5) no
C24 . C25 H252 . 109.5(4) no
H251 . C25 H252 . 109.5(4) no
C24 . C25 H253 . 109.5(3) no
H251 . C25 H253 . 109.5(4) no
H252 . C25 H253 . 109.5(6) no
C24 . C26 H261 . 109.5(5) no
C24 . C26 H262 . 109.5(4) no
H261 . C26 H262 . 109.5(4) no
C24 . C26 H263 . 109.5(4) no
H261 . C26 H263 . 109.5(4) no
H262 . C26 H263 . 109.5(6) no
O10 . C27 C28 . 120.7(8) yes
O10 . C27 C29 . 121.9(8) yes
C28 . C27 C29 . 117.4(8) yes
O10 . C27 C30 . 159.7(4) yes
C28 . C27 C30 . 65.9(13) yes
C29 . C27 C30 . 55.6(12) yes
O10 . C27 C31 . 116.9(14) yes
C28 . C27 C31 . 5.6(8) yes
C29 . C27 C31 . 121.1(14) yes
C30 . C27 C31 . 68.0(12) yes
O10 . C27 C32 . 113.4(13) yes
C28 . C27 C32 . 125.8(13) yes
C29 . C27 C32 . 8.5(13) yes
C30 . C27 C32 . 62.9(11) yes
C31 . C27 C32 . 129.4(17) yes
O10 . C27 H311 . 75.9(11) no
C28 . C27 H311 . 50.0(10) no
C29 . C27 H311 . 152.5(8) no
C30 . C27 H311 . 115.4(14) no
C31 . C27 H311 . 48.9(10) no
O10 . C27 H321 . 78.3(10) no
C28 . C27 H321 . 152.4(8) no
C29 . C27 H321 . 48.2(10) no
C30 . C27 H321 . 103.6(12) no
C31 . C27 H321 . 158.0(9) no
C32 . C27 H311 . 157.6(6) no
C32 . C27 H321 . 41.6(8) no
H311 . C27 H321 . 128.9(7) no
C27 . C28 C30 . 53.0(10) yes
C27 . C28 C31 . 35.1(66) yes
C30 . C28 C31 . 70.8(82) yes
C27 . C28 H281 . 109.5(16) no
C30 . C28 H281 . 60.1(12) no
C31 . C28 H281 . 129.7(90) no
C27 . C28 H282 . 109.5(11) no
C30 . C28 H282 . 108.1(8) no
C31 . C28 H282 . 75.2(59) no
H281 . C28 H282 . 109.5(13) no
C27 . C28 H283 . 109.5(11) no
C30 . C28 H283 . 142.3(13) no
C31 . C28 H283 . 115.8(84) no
H281 . C28 H283 . 109.5(13) no
H282 . C28 H283 . 109.5(22) no
C27 . C28 H311 . 46.1(8) no
C30 . C28 H311 . 98.8(14) no
C31 . C28 H311 . 48.7(67) no
H281 . C28 H311 . 145.3(17) no
H282 . C28 H311 . 103.1(19) no
C27 . C28 H312 . 98.0(10) no
C30 . C28 H312 . 101.3(8) no
C31 . C28 H312 . 63.8(58) no
H281 . C28 H312 . 114.7(12) no
H282 . C28 H312 . 11.50(15) no
C27 . C28 H313 . 139.6(11) no
C30 . C28 H313 . 119.6(24) no
C31 . C28 H313 . 164.0(83) no
H281 . C28 H313 . 63.9(15) no
H282 . C28 H313 . 110.1(19) no
H283 . C28 H311 . 69.2(11) no
H283 . C28 H312 . 115.0(22) no
H311 . C28 H312 . 95.3(17) no
H283 . C28 H313 . 48.3(7) no
H311 . C28 H313 . 115.5(12) no
H312 . C28 H313 . 121.5(20) no
C27 . C29 C30 . 56.8(11) yes
C27 . C29 C32 . 88.2(81) yes
C30 . C29 C32 . 133.4(60) yes
C27 . C29 H291 . 109.5(16) no
C30 . C29 H291 . 57.4(13) no
C32 . C29 H291 . 160.4(87) no
C27 . C29 H292 . 109.5(11) no
C30 . C29 H292 . 105.3(8) no
C32 . C29 H292 . 54.7(54) no
H291 . C29 H292 . 109.5(14) no
C27 . C29 H293 . 109.5(11) no
C30 . C29 H293 . 145.2(15) no
C32 . C29 H293 . 70.6(41) no
H291 . C29 H293 . 109.5(14) no
H292 . C29 H293 . 109.5(22) no
C27 . C29 H321 . 55.8(8) no
C30 . C29 H321 . 112.5(16) no
C32 . C29 H321 . 47.7(72) no
H291 . C29 H321 . 150.5(14) no
H292 . C29 H321 . 99.9(21) no
C27 . C29 H322 . 107.8(11) no
C30 . C29 H322 . 112.1(5) no
C32 . C29 H322 . 45.8(55) no
H291 . C29 H322 . 117.8(12) no
H292 . C29 H322 . 9.0(3) no
C27 . C29 H323 . 142.8(6) no
C30 . C29 H323 . 128.3(24) no
C32 . C29 H323 . 98.2(65) no
H291 . C29 H323 . 73.0(14) no
H292 . C29 H323 . 104.0(17) no
H293 . C29 H321 . 61.3(11) no
H293 . C29 H322 . 102.5(21) no
H321 . C29 H322 . 91.6(18) no
H293 . C29 H323 . 41.8(5) no
H321 . C29 H323 . 103.1(14) no
H322 . C29 H323 . 102.7(17) no
C27 . C30 C28 . 61.1(10) yes
C27 . C30 C29 . 67.6(12) yes
C28 . C30 C29 . 124.0(15) yes
C27 . C30 O11 . 168.8(6) yes
C28 . C30 O11 . 116.3(13) yes
C29 . C30 O11 . 118.3(14) yes
C27 . C30 C31 . 54.6(12) yes
C28 . C30 C31 . 8.1(10) yes
C29 . C30 C31 . 119.8(14) yes
O11 . C30 C31 . 121.6(8) yes
C27 . C30 C32 . 63.5(13) yes
C28 . C30 C32 . 121.9(12) yes
C29 . C30 C32 . 6.2(10) yes
O11 . C30 C32 . 121.4(8) yes
C31 . C30 C32 . 117.0(7) yes
C27 . C30 H291 . 110.1(12) no
C28 . C30 H291 . 139.0(5) no
C29 . C30 H291 . 47.2(10) no
O11 . C30 H291 . 79.1(9) no
C31 . C30 H291 . 142.9(6) no
C32 . C30 H291 . 53.0(8) no
C27 . C31 C28 . 139.4(71) yes
C27 . C31 C30 . 57.4(11) yes
C28 . C31 C30 . 101.2(87) yes
C27 . C31 H281 . 112.2(15) no
C28 . C31 H281 . 41.9(81) no
C30 . C31 H281 . 60.3(7) no
C27 . C31 H282 . 127.4(8) no
C28 . C31 H282 . 92.2(70) no
C30 . C31 H282 . 114.6(12) no
H281 . C31 H282 . 100.4(20) no
C27 . C31 H283 . 115.0(17) no
C28 . C31 H283 . 54.0(69) no
C30 . C31 H283 . 135.9(6) no
H281 . C31 H283 . 92.2(7) no
H282 . C31 H283 . 103.2(15) no
C27 . C31 H311 . 53.4(12) no
C28 . C31 H311 . 121.8(66) no
C30 . C31 H311 . 109.5(15) no
H281 . C31 H311 . 141.8(11) no
H282 . C31 H311 . 116.2(13) no
C27 . C31 H312 . 114.6(9) no
C28 . C31 H312 . 104.8(71) no
C30 . C31 H312 . 109.5(10) no
H281 . C31 H312 . 108.6(20) no
H282 . C31 H312 . 12.81(15) no
C27 . C31 H313 . 135.9(12) no
C28 . C31 H313 . 12.5(63) no
C30 . C31 H313 . 109.5(10) no
H281 . C31 H313 . 52.6(7) no
H282 . C31 H313 . 96.7(18) no
H283 . C31 H311 . 69.9(11) no
H283 . C31 H312 . 112.0(15) no
H311 . C31 H312 . 109.5(12) no
H283 . C31 H313 . 41.5(4) no
H311 . C31 H313 . 109.5(12) no
H312 . C31 H313 . 109.5(20) no
C27 . C32 C29 . 83.2(80) yes
C27 . C32 C30 . 53.6(10) yes
C29 . C32 C30 . 40.4(55) yes
C27 . C32 H291 . 97.8(13) no
C29 . C32 H291 . 16.1(73) no
C30 . C32 H291 . 49.3(6) no
C27 . C32 H292 . 116.0(9) no
C29 . C32 H292 . 113.6(66) no
C30 . C32 H292 . 99.9(11) no
H291 . C32 H292 . 100.9(19) no
C27 . C32 H293 . 111.9(17) no
C29 . C32 H293 . 96.7(28) no
C30 . C32 H293 . 130.2(8) no
H291 . C32 H293 . 97.5(7) no
H292 . C32 H293 . 125.1(20) no
C27 . C32 H321 . 56.9(12) no
C29 . C32 H321 . 122.9(77) no
C30 . C32 H321 . 109.5(15) no
H291 . C32 H321 . 138.0(14) no
H292 . C32 H321 . 119.8(12) no
C27 . C32 H322 . 116.0(9) no
C29 . C32 H322 . 125.1(68) no
C30 . C32 H322 . 109.5(10) no
H291 . C32 H322 . 111.9(19) no
H292 . C32 H322 . 11.52(15) no
C27 . C32 H323 . 134.5(12) no
C29 . C32 H323 . 69.1(55) no
C30 . C32 H323 . 109.5(10) no
H291 . C32 H323 . 62.3(8) no
H292 . C32 H323 . 108.1(22) no
H293 . C32 H321 . 68.3(12) no
H293 . C32 H322 . 118.1(17) no
H321 . C32 H322 . 109.5(12) no
H293 . C32 H323 . 41.7(4) no
H321 . C32 H323 . 109.5(12) no
H322 . C32 H323 . 109.5(20) no
C28 . H281 C31 . 8.4(13) no
C28 . H282 C31 . 12.7(15) no
C28 . H282 H312 . 104.5(10) no
C31 . H282 H312 . 92.0(9) no
C28 . H283 C31 . 10.2(18) no
C28 . H283 H313 . 51.0(12) no
C31 . H283 H313 . 61.2(10) no
C29 . H291 C30 . 75.4(12) no
C29 . H291 C32 . 3.5(16) no
C30 . H291 C32 . 77.7(8) no
C29 . H292 C32 . 11.7(20) no
C29 . H292 H322 . 125.7(13) no
C32 . H292 H322 . 114.1(11) no
C29 . H293 C32 . 12.7(17) no
C29 . H293 H323 . 64.8(12) no
C32 . H293 H323 . 73.0(13) no
C27 . H311 C28 . 83.9(11) no
C27 . H311 C31 . 77.6(12) no
C28 . H311 C31 . 9.5(7) no
C28 . H312 C31 . 11.4(16) no
C28 . H312 H282 . 64.0(9) no
C31 . H312 H282 . 75.2(10) no
C28 . H313 C31 . 3.5(20) no
C28 . H313 H283 . 80.7(15) no
C31 . H313 H283 . 77.3(11) no
C27 . H321 C29 . 76.0(10) no
C27 . H321 C32 . 81.5(12) no
C29 . H321 C32 . 9.4(14) no
C29 . H322 C32 . 9.1(18) no
C29 . H322 H292 . 45.3(11) no
C32 . H322 H292 . 54.4(11) no
C29 . H323 C32 . 12.7(20) no
C29 . H323 H293 . 73.4(12) no
C32 . H323 H293 . 65.3(12) no

loop_
_geom_bond_atom_site_label_1
_geom_bond_atom_site_label_2
_geom_bond_site_symmetry_2
_geom_bond_distance
_geom_bond_publ_flag
Pt1 S1 . 2.3102(19) yes
Pt1 S1 5_454 2.3195(19) yes
Pt1 N1 . 2.037(3) yes
Pt1 N2 . 1.960(3) yes
Pt1 N3 . 2.047(3) yes
Pt2 S1 . 2.3279(14) yes
Pt2 S1 5_454 2.3279(14) yes
Pt2 N4 . 2.036(3) yes
Pt2 N4 5_454 2.036(3) yes
Pt2 N5 . 1.954(3) yes
Cl1 O1 . 1.425(4) yes
Cl1 O2 . 1.433(4) yes
Cl1 O3 . 1.426(3) yes
Cl1 O4 . 1.414(3) yes
Cl2 O5 . 1.394(4) yes
Cl2 O6 . 1.428(5) yes
Cl2 O7 . 1.438(4) yes
Cl2 O8 . 1.421(5) yes
S1 S1 5_454 0.710(3) yes
N1 C1 . 1.336(5) yes
N1 C5 . 1.370(4) yes
N2 C6 . 1.343(5) yes
N2 C10 . 1.334(4) yes
N3 C11 . 1.370(4) yes
N3 C15 . 1.337(5) yes
N4 C16 . 1.349(5) yes
N4 C20 . 1.374(4) yes
N5 C21 . 1.336(4) yes
N5 C21 5_454 1.336(4) yes
C1 C2 . 1.398(6) yes
C1 H11 . 1.000(4) no
C2 C3 . 1.375(7) yes
C2 H21 . 1.000(4) no
C3 C4 . 1.373(7) yes
C3 H31 . 1.000(5) no
C4 C5 . 1.385(5) yes
C4 H41 . 1.000(4) no
C5 C6 . 1.458(5) yes
C6 C7 . 1.396(5) yes
C7 C8 . 1.379(6) yes
C7 H71 . 1.000(4) no
C8 C9 . 1.398(6) yes
C8 H81 . 1.000(4) no
C9 C10 . 1.386(5) yes
C9 H91 . 1.000(4) no
C10 C11 . 1.470(5) yes
C11 C12 . 1.383(5) yes
C12 C13 . 1.393(6) yes
C12 H121 . 1.000(4) no
C13 C14 . 1.378(6) yes
C13 H131 . 1.000(4) no
C14 C15 . 1.395(5) yes
C14 H141 . 1.000(4) no
C15 H151 . 1.000(4) no
C16 C17 . 1.386(6) yes
C16 H161 . 1.000(4) no
C17 C18 . 1.386(6) yes
C17 H171 . 1.000(4) no
C18 C19 . 1.396(6) yes
C18 H181 . 1.000(4) no
C19 C20 . 1.377(6) yes
C19 H191 . 1.000(4) no
C20 C21 . 1.469(5) yes
C21 C22 . 1.392(5) yes
C22 C23 . 1.380(5) yes
C22 H221 . 1.000(4) no
C23 H231 . 1.000(5) no
O9 C24 . 1.213(5) yes
C24 C25 . 1.479(6) yes
C24 C26 . 1.475(6) yes
C25 H251 . 1.000(6) no
C25 H252 . 1.000(4) no
C25 H253 . 1.000(4) no
C26 H261 . 1.000(6) no
C26 H262 . 1.000(4) no
C26 H263 . 1.000(4) no
O10 C27 . 1.226(9) yes
C27 C28 . 1.47(1) yes
C27 C29 . 1.48(1) yes
C27 C30 . 1.34(2) yes
C27 C31 . 1.30(3) yes
C27 C32 . 1.49(3) yes
C27 H311 . 1.065(13) no
C27 H321 . 1.261(14) no
C28 C30 . 1.53(3) yes
C28 C31 . 0.22(3) yes
C28 H281 . 1.00(2) no
C28 H282 . 1.000(13) no
C28 H283 . 1.000(13) no
C28 H311 . 1.13(2) no
C28 H312 . 1.077(13) no
C28 H313 . 0.787(14) no
C29 C30 . 1.32(3) yes
C29 C32 . 0.22(3) yes
C29 H291 . 1.00(3) no
C29 H292 . 1.000(14) no
C29 H293 . 1.000(14) no
C29 H321 . 1.14(2) no
C29 H322 . 1.142(17) no
C29 H323 . 0.944(14) no
O11 C30 . 1.223(9) yes
C30 C31 . 1.47(1) yes
C30 C32 . 1.48(1) yes
C30 H291 . 1.149(11) no
C31 H281 . 1.153(17) no
C31 H282 . 0.967(16) no
C31 H283 . 1.113(12) no
C31 H311 . 1.00(2) no
C31 H312 . 1.000(12) no
C31 H313 . 1.000(12) no
C32 H291 . 1.211(16) no
C32 H292 . 0.891(14) no
C32 H293 . 0.950(11) no
C32 H321 . 1.00(2) no
C32 H322 . 1.000(12) no
C32 H323 . 1.000(12) no
H282 H312 . 0.222 no
H283 H313 . 0.757 no
H292 H322 . 0.219 no
H293 H323 . 0.695 no
